data_7205340
loop_
_publ_author_name
'Yi, Fei-Yan'
'Xu, Hai-Bing'
'Zhou, Tian-Hua'
'Mao, Jiang-Gao'

_publ_section_title
;
 Towards rational design of zinc(ii) and cadmium(ii)
 sulfonate-arsonates with low dimensional aggregations
;
_journal_issue 5
_journal_name_full CrystEngComm
_journal_page_first 1480
_journal_paper_doi 10.1039/c0ce00375a
_journal_volume 13
_journal_year 2011
_chemical_formula_sum 'C42 H36 As2 Cd2 N6 O14 S2'
_chemical_formula_weight 1287.53
_chemical_name_systematic
; 
 ? 
;
_space_group_IT_number 2
_symmetry_cell_setting triclinic
_symmetry_space_group_name_Hall '-P 1'
_symmetry_space_group_name_H-M 'P -1'
_atom_sites_solution_hydrogens geom
_atom_sites_solution_primary direct
_atom_sites_solution_secondary difmap
_audit_creation_method SHELXL-97
_cell_angle_alpha 91.350(2)
_cell_angle_beta 107.890(5)
_cell_angle_gamma 111.450(4)
_cell_formula_units_Z 1
_cell_length_a 8.430(3)
_cell_length_b 11.210(4)
_cell_length_c 13.470(5)
_cell_measurement_reflns_used 3105
_cell_measurement_temperature 293(2)
_cell_measurement_theta_max 27.4835
_cell_measurement_theta_min 2.6911
_cell_volume 1114.1(7)
_computing_cell_refinement 'CrystalClear (Rigaku/MSC Inc., 2005)'
_computing_data_collection 'CrystalClear (Rigaku/MSC Inc., 2005)'
_computing_data_reduction 'CrystalClear (Rigaku/MSC Inc., 2005)'
_computing_structure_refinement 'SHELXL-97 (Sheldrick, 1997)'
_computing_structure_solution 'SHELXS-97 (Sheldrick, 1990)'
_diffrn_ambient_temperature 293(2)
_diffrn_detector_area_resol_mean 28.5714
_diffrn_measured_fraction_theta_full 0.943
_diffrn_measured_fraction_theta_max 0.943
_diffrn_measurement_device_type 'Saturn70 (4x4 bin mode)'
_diffrn_measurement_method CCD_Profile_fitting
_diffrn_radiation_monochromator graphite
_diffrn_radiation_source 'fine-focus sealed tube'
_diffrn_radiation_type MoK\a
_diffrn_radiation_wavelength 0.71073
_diffrn_reflns_av_R_equivalents 0.0172
_diffrn_reflns_av_sigmaI/netI 0.0255
_diffrn_reflns_limit_h_max 10
_diffrn_reflns_limit_h_min -10
_diffrn_reflns_limit_k_max 14
_diffrn_reflns_limit_k_min -14
_diffrn_reflns_limit_l_max 17
_diffrn_reflns_limit_l_min -17
_diffrn_reflns_number 8199
_diffrn_reflns_theta_full 27.49
_diffrn_reflns_theta_max 27.49
_diffrn_reflns_theta_min 3.46
_exptl_absorpt_coefficient_mu 2.598
_exptl_absorpt_correction_T_max 1
_exptl_absorpt_correction_T_min 0.8709
_exptl_absorpt_correction_type multi-scan
_exptl_crystal_colour orange
_exptl_crystal_density_diffrn 1.919
_exptl_crystal_density_method 'not measured'
_exptl_crystal_description prism
_exptl_crystal_F_000 636
_exptl_crystal_size_max 0.18
_exptl_crystal_size_mid 0.18
_exptl_crystal_size_min 0.04
_refine_diff_density_max 0.510
_refine_diff_density_min -0.528
_refine_diff_density_rms 0.061
_refine_ls_extinction_method shelxtl
_refine_ls_goodness_of_fit_ref 1.061
_refine_ls_hydrogen_treatment constr
_refine_ls_matrix_type full
_refine_ls_number_parameters 307
_refine_ls_number_reflns 4825
_refine_ls_number_restraints 0
_refine_ls_restrained_S_all 1.061
_refine_ls_R_factor_all 0.0273
_refine_ls_R_factor_gt 0.0226
_refine_ls_shift/su_max 0.001
_refine_ls_shift/su_mean 0.000
_refine_ls_structure_factor_coef Fsqd
_refine_ls_weighting_details 'calc w=1/[\s^2^(Fo^2^)+(0.0371P)^2^+0.0806P] where P=(Fo^2^+2Fc^2^)/3'
_refine_ls_weighting_scheme calc
_refine_ls_wR_factor_gt 0.0584
_refine_ls_wR_factor_ref 0.0602
_reflns_number_gt 4207
_reflns_number_total 4825
_reflns_threshold_expression >2sigma(I)
_cod_data_source_file C0CE00375A.TXT
_cod_data_source_block 9
_cod_depositor_comments
;
The following automatic conversions were performed:
'_exptl_absorpt_correction_type' value 'Multi-scan' changed to
'multi-scan' according to
'/home/saulius/struct/CIF-dictionaries/cif_core.dic' dictionary named
'cif_core.dic' version 2.4.1 from 2010-06-29.

Automatic conversion script
Id: cif_fix_enum 1555 2011-01-17 13:19:09Z saulius 
;
_cod_original_cell_volume 1114.1(6)
_cod_original_sg_symbol_H-M P-1
_cod_database_code 7205340

loop_
_symmetry_equiv_pos_as_xyz
'x, y, z'
'-x, -y, -z'

loop_
_atom_site_label
_atom_site_type_symbol
_atom_site_fract_x
_atom_site_fract_y
_atom_site_fract_z
_atom_site_U_iso_or_equiv
_atom_site_adp_type
_atom_site_occupancy
_atom_site_symmetry_multiplicity
_atom_site_calc_flag
_atom_site_refinement_flags
_atom_site_disorder_assembly
_atom_site_disorder_group
Cd1 Cd 0.336947(19) 0.935935(13) 0.287905(10) 0.02456(6) Uani 1 1 d . . .
As1 As 0.45725(3) 1.182659(19) 0.487627(14) 0.02401(6) Uani 1 1 d . . .
S1 S 0.39700(7) 1.26548(5) 0.22984(4) 0.02657(11) Uani 1 1 d . . .
N1 N 0.5753(2) 0.97423(16) 0.22007(13) 0.0271(3) Uani 1 1 d . . .
N2 N 0.2281(2) 0.81297(15) 0.12266(12) 0.0232(3) Uani 1 1 d . . .
N3 N 0.0220(2) 0.80799(16) 0.24094(13) 0.0270(3) Uani 1 1 d . . .
C1 C 0.6426(3) 1.26743(18) 0.42690(15) 0.0245(4) Uani 1 1 d . . .
C2 C 0.6159(3) 1.30321(18) 0.32543(15) 0.0255(4) Uani 1 1 d . . .
C3 C 0.7654(3) 1.3672(2) 0.29577(17) 0.0333(5) Uani 1 1 d . . .
H3A H 0.7489 1.3948 0.2302 0.040 Uiso 1 1 calc R . .
C4 C 0.9395(3) 1.3905(2) 0.36289(19) 0.0388(5) Uani 1 1 d . . .
H4A H 1.0385 1.4320 0.3415 0.047 Uiso 1 1 calc R . .
C5 C 0.9652(3) 1.3523(2) 0.46075(19) 0.0381(5) Uani 1 1 d . . .
H5A H 1.0813 1.3657 0.5050 0.046 Uiso 1 1 calc R . .
C6 C 0.8180(3) 1.2937(2) 0.49344(17) 0.0317(4) Uani 1 1 d . . .
H6A H 0.8368 1.2716 0.5610 0.038 Uiso 1 1 calc R . .
C7 C 0.7474(3) 1.0546(2) 0.27111(18) 0.0349(5) Uani 1 1 d . . .
H7A H 0.7764 1.0969 0.3384 0.042 Uiso 1 1 calc R . .
C8 C 0.8841(3) 1.0779(2) 0.2291(2) 0.0423(6) Uani 1 1 d . . .
H8A H 1.0022 1.1341 0.2674 0.051 Uiso 1 1 calc R . .
C9 C 0.8414(3) 1.0160(2) 0.1292(2) 0.0391(5) Uani 1 1 d . . .
H9A H 0.9298 1.0315 0.0980 0.047 Uiso 1 1 calc R . .
C10 C 0.6656(3) 0.9308(2) 0.07621(18) 0.0333(5) Uani 1 1 d . . .
H10A H 0.6347 0.8868 0.0093 0.040 Uiso 1 1 calc R . .
C11 C 0.5348(3) 0.91123(18) 0.12373(15) 0.0245(4) Uani 1 1 d . . .
C12 C 0.3432(3) 0.81700(18) 0.07174(15) 0.0252(4) Uani 1 1 d . . .
C13 C 0.2868(3) 0.7370(2) -0.02279(17) 0.0374(5) Uani 1 1 d . . .
H13A H 0.3685 0.7388 -0.0566 0.045 Uiso 1 1 calc R . .
C14 C 0.1058(3) 0.6540(3) -0.06599(18) 0.0431(6) Uani 1 1 d . . .
H14A H 0.0647 0.6001 -0.1299 0.052 Uiso 1 1 calc R . .
C15 C -0.0133(3) 0.6513(2) -0.01420(17) 0.0353(5) Uani 1 1 d . . .
H15A H -0.1354 0.5974 -0.0432 0.042 Uiso 1 1 calc R . .
C16 C 0.0537(3) 0.73089(18) 0.08218(15) 0.0246(4) Uani 1 1 d . . .
C17 C -0.0608(3) 0.72781(18) 0.14882(15) 0.0251(4) Uani 1 1 d . . .
C18 C -0.2427(3) 0.6467(2) 0.11668(18) 0.0347(5) Uani 1 1 d . . .
H18A H -0.2984 0.5924 0.0520 0.042 Uiso 1 1 calc R . .
C19 C -0.3402(3) 0.6477(2) 0.18252(19) 0.0392(5) Uani 1 1 d . . .
H19A H -0.4620 0.5930 0.1628 0.047 Uiso 1 1 calc R . .
C20 C -0.2562(3) 0.7298(2) 0.27720(19) 0.0380(5) Uani 1 1 d . . .
H20A H -0.3194 0.7321 0.3225 0.046 Uiso 1 1 calc R . .
C21 C -0.0745(3) 0.8092(2) 0.30315(17) 0.0337(5) Uani 1 1 d . . .
H21A H -0.0171 0.8659 0.3667 0.040 Uiso 1 1 calc R . .
O1 O 0.3272(2) 1.03209(15) 0.42835(12) 0.0395(4) Uani 1 1 d . . .
O2 O 0.3259(2) 1.27307(17) 0.47596(13) 0.0432(4) Uani 1 1 d . . .
H2A H 0.3068 1.2962 0.4177 0.065 Uiso 1 1 calc R . .
O3 O 0.5560(2) 1.19879(13) 0.61691(10) 0.0307(3) Uani 1 1 d . . .
O4 O 0.3050(2) 1.32487(16) 0.27783(12) 0.0376(4) Uani 1 1 d . . .
O5 O 0.3084(2) 1.12454(15) 0.21215(14) 0.0446(4) Uani 1 1 d . . .
O6 O 0.4254(2) 1.31803(17) 0.13704(12) 0.0423(4) Uani 1 1 d . . .
O1W O 0.7448(3) 1.43442(17) 0.76031(15) 0.0529(5) Uani 1 1 d . . .
H1WB H 0.6884 1.3637 0.7173 0.079 Uiso 1 1 d R . .
H1WA H 0.6735 1.4726 0.7580 0.079 Uiso 1 1 d R . .

loop_
_atom_site_aniso_label
_atom_site_aniso_U_11
_atom_site_aniso_U_22
_atom_site_aniso_U_33
_atom_site_aniso_U_23
_atom_site_aniso_U_13
_atom_site_aniso_U_12
Cd1 0.02625(9) 0.02518(8) 0.02125(8) -0.00067(5) 0.00811(6) 0.00920(6)
As1 0.02721(11) 0.02707(11) 0.01976(10) 0.00106(7) 0.00999(8) 0.01135(9)
S1 0.0298(3) 0.0275(2) 0.0243(2) 0.00559(18) 0.0083(2) 0.0140(2)
N1 0.0249(8) 0.0251(8) 0.0315(9) 0.0013(7) 0.0088(7) 0.0109(7)
N2 0.0247(8) 0.0235(8) 0.0214(8) 0.0022(6) 0.0080(6) 0.0095(7)
N3 0.0262(8) 0.0308(9) 0.0254(8) 0.0022(7) 0.0094(7) 0.0122(7)
C1 0.0259(9) 0.0257(9) 0.0242(9) 0.0010(7) 0.0100(8) 0.0114(8)
C2 0.0282(10) 0.0248(9) 0.0259(9) 0.0018(7) 0.0112(8) 0.0114(8)
C3 0.0366(12) 0.0334(11) 0.0305(11) 0.0044(8) 0.0179(9) 0.0092(9)
C4 0.0304(11) 0.0381(12) 0.0434(13) -0.0021(10) 0.0196(10) 0.0032(10)
C5 0.0236(10) 0.0404(12) 0.0419(13) -0.0037(10) 0.0068(10) 0.0074(9)
C6 0.0293(11) 0.0370(11) 0.0259(10) 0.0022(8) 0.0061(8) 0.0126(9)
C7 0.0274(10) 0.0306(10) 0.0402(12) -0.0058(9) 0.0066(9) 0.0091(9)
C8 0.0263(11) 0.0359(12) 0.0571(15) -0.0022(11) 0.0106(11) 0.0074(10)
C9 0.0315(11) 0.0416(12) 0.0517(14) 0.0122(10) 0.0232(11) 0.0149(10)
C10 0.0338(11) 0.0364(11) 0.0331(11) 0.0071(9) 0.0151(9) 0.0144(10)
C11 0.0267(10) 0.0235(9) 0.0262(9) 0.0057(7) 0.0096(8) 0.0126(8)
C12 0.0292(10) 0.0259(9) 0.0226(9) 0.0045(7) 0.0100(8) 0.0123(8)
C13 0.0354(12) 0.0443(13) 0.0311(11) -0.0040(9) 0.0169(10) 0.0099(10)
C14 0.0393(13) 0.0496(14) 0.0295(11) -0.0138(10) 0.0123(10) 0.0060(11)
C15 0.0298(11) 0.0383(11) 0.0277(11) -0.0042(9) 0.0064(9) 0.0055(9)
C16 0.0256(9) 0.0242(9) 0.0228(9) 0.0028(7) 0.0070(8) 0.0097(8)
C17 0.0258(10) 0.0241(9) 0.0261(10) 0.0041(7) 0.0084(8) 0.0108(8)
C18 0.0277(11) 0.0334(11) 0.0369(12) -0.0018(9) 0.0110(9) 0.0058(9)
C19 0.0273(11) 0.0388(12) 0.0495(14) 0.0070(10) 0.0170(10) 0.0073(10)
C20 0.0382(12) 0.0463(13) 0.0414(13) 0.0116(10) 0.0238(11) 0.0208(11)
C21 0.0356(12) 0.0415(12) 0.0283(11) 0.0025(9) 0.0127(9) 0.0185(10)
O1 0.0410(9) 0.0364(8) 0.0330(8) -0.0099(6) 0.0200(7) 0.0011(7)
O2 0.0517(10) 0.0619(11) 0.0402(9) 0.0160(8) 0.0250(8) 0.0406(9)
O3 0.0447(9) 0.0281(7) 0.0208(7) 0.0015(5) 0.0106(6) 0.0167(7)
O4 0.0427(9) 0.0479(9) 0.0337(8) 0.0085(7) 0.0141(7) 0.0293(8)
O5 0.0375(9) 0.0298(8) 0.0518(10) 0.0027(7) -0.0039(8) 0.0129(7)
O6 0.0465(10) 0.0591(11) 0.0257(8) 0.0154(7) 0.0128(7) 0.0244(9)
O1W 0.0513(11) 0.0345(9) 0.0591(12) -0.0030(8) 0.0024(9) 0.0155(8)

loop_
_atom_type_symbol
_atom_type_description
_atom_type_scat_dispersion_real
_atom_type_scat_dispersion_imag
_atom_type_scat_source
C C 0.0033 0.0016 'International Tables Vol C Tables 4.2.6.8 and 6.1.1.4'
H H 0.0000 0.0000 'International Tables Vol C Tables 4.2.6.8 and 6.1.1.4'
N N 0.0061 0.0033 'International Tables Vol C Tables 4.2.6.8 and 6.1.1.4'
O O 0.0106 0.0060 'International Tables Vol C Tables 4.2.6.8 and 6.1.1.4'
S S 0.1246 0.1234 'International Tables Vol C Tables 4.2.6.8 and 6.1.1.4'
As As 0.0499 2.0058 'International Tables Vol C Tables 4.2.6.8 and 6.1.1.4'
Cd Cd -0.8075 1.2024 'International Tables Vol C Tables 4.2.6.8 and 6.1.1.4'

loop_
_geom_angle_atom_site_label_1
_geom_angle_atom_site_label_2
_geom_angle_atom_site_label_3
_geom_angle
_geom_angle_site_symmetry_1
_geom_angle_site_symmetry_3
_geom_angle_publ_flag
O1 Cd1 O3 91.56(6) . 2_676 ?
O1 Cd1 N2 157.75(6) . . ?
O3 Cd1 N2 97.80(6) 2_676 . ?
O1 Cd1 N1 131.00(6) . . ?
O3 Cd1 N1 85.94(6) 2_676 . ?
N2 Cd1 N1 70.09(6) . . ?
O1 Cd1 N3 89.05(6) . . ?
O3 Cd1 N3 98.48(6) 2_676 . ?
N2 Cd1 N3 69.68(6) . . ?
N1 Cd1 N3 139.75(6) . . ?
O1 Cd1 O5 83.83(7) . . ?
O3 Cd1 O5 163.76(6) 2_676 . ?
N2 Cd1 O5 92.12(6) . . ?
N1 Cd1 O5 85.41(6) . . ?
N3 Cd1 O5 97.00(6) . . ?
O1 As1 O3 115.03(8) . . ?
O1 As1 O2 109.58(9) . . ?
O3 As1 O2 103.21(7) . . ?
O1 As1 C1 112.51(8) . . ?
O3 As1 C1 108.30(8) . . ?
O2 As1 C1 107.58(8) . . ?
O6 S1 O5 113.11(11) . . ?
O6 S1 O4 113.14(10) . . ?
O5 S1 O4 111.35(11) . . ?
O6 S1 C2 106.81(10) . . ?
O5 S1 C2 105.41(9) . . ?
O4 S1 C2 106.36(10) . . ?
C7 N1 C11 118.07(18) . . ?
C7 N1 Cd1 124.29(14) . . ?
C11 N1 Cd1 117.64(13) . . ?
C12 N2 C16 120.24(17) . . ?
C12 N2 Cd1 119.50(13) . . ?
C16 N2 Cd1 120.05(12) . . ?
C17 N3 C21 118.70(18) . . ?
C17 N3 Cd1 117.85(13) . . ?
C21 N3 Cd1 123.41(14) . . ?
C6 C1 C2 118.99(18) . . ?
C6 C1 As1 114.17(15) . . ?
C2 C1 As1 126.84(15) . . ?
C3 C2 C1 119.21(19) . . ?
C3 C2 S1 117.57(16) . . ?
C1 C2 S1 123.19(15) . . ?
C2 C3 C4 120.8(2) . . ?
C2 C3 H3A 119.6 . . ?
C4 C3 H3A 119.6 . . ?
C5 C4 C3 119.9(2) . . ?
C5 C4 H4A 120.0 . . ?
C3 C4 H4A 120.0 . . ?
C4 C5 C6 119.9(2) . . ?
C4 C5 H5A 120.1 . . ?
C6 C5 H5A 120.1 . . ?
C5 C6 C1 121.0(2) . . ?
C5 C6 H6A 119.5 . . ?
C1 C6 H6A 119.5 . . ?
N1 C7 C8 123.4(2) . . ?
N1 C7 H7A 118.3 . . ?
C8 C7 H7A 118.3 . . ?
C9 C8 C7 118.4(2) . . ?
C9 C8 H8A 120.8 . . ?
C7 C8 H8A 120.8 . . ?
C8 C9 C10 119.1(2) . . ?
C8 C9 H9A 120.5 . . ?
C10 C9 H9A 120.5 . . ?
C9 C10 C11 119.4(2) . . ?
C9 C10 H10A 120.3 . . ?
C11 C10 H10A 120.3 . . ?
N1 C11 C10 121.58(19) . . ?
N1 C11 C12 116.44(17) . . ?
C10 C11 C12 121.97(18) . . ?
N2 C12 C13 121.36(19) . . ?
N2 C12 C11 116.12(17) . . ?
C13 C12 C11 122.52(18) . . ?
C12 C13 C14 118.5(2) . . ?
C12 C13 H13A 120.7 . . ?
C14 C13 H13A 120.7 . . ?
C15 C14 C13 120.0(2) . . ?
C15 C14 H14A 120.0 . . ?
C13 C14 H14A 120.0 . . ?
C14 C15 C16 118.4(2) . . ?
C14 C15 H15A 120.8 . . ?
C16 C15 H15A 120.8 . . ?
N2 C16 C15 121.35(18) . . ?
N2 C16 C17 115.96(17) . . ?
C15 C16 C17 122.66(18) . . ?
N3 C17 C18 121.76(18) . . ?
N3 C17 C16 116.40(17) . . ?
C18 C17 C16 121.84(18) . . ?
C19 C18 C17 118.9(2) . . ?
C19 C18 H18A 120.6 . . ?
C17 C18 H18A 120.6 . . ?
C20 C19 C18 119.7(2) . . ?
C20 C19 H19A 120.1 . . ?
C18 C19 H19A 120.1 . . ?
C19 C20 C21 118.0(2) . . ?
C19 C20 H20A 121.0 . . ?
C21 C20 H20A 121.0 . . ?
N3 C21 C20 123.0(2) . . ?
N3 C21 H21A 118.5 . . ?
C20 C21 H21A 118.5 . . ?
As1 O1 Cd1 126.27(8) . . ?
As1 O2 H2A 109.5 . . ?
As1 O3 Cd1 128.98(7) . 2_676 ?
S1 O5 Cd1 141.25(10) . . ?
H1WB O1W H1WA 109.5 . . ?

loop_
_geom_bond_atom_site_label_1
_geom_bond_atom_site_label_2
_geom_bond_distance
_geom_bond_site_symmetry_2
_geom_bond_publ_flag
Cd1 O1 2.1937(15) . ?
Cd1 O3 2.2620(15) 2_676 ?
Cd1 N2 2.3177(17) . ?
Cd1 N1 2.3607(18) . ?
Cd1 N3 2.3764(18) . ?
Cd1 O5 2.4274(17) . ?
As1 O1 1.6534(16) . ?
As1 O3 1.6561(15) . ?
As1 O2 1.7321(16) . ?
As1 C1 1.936(2) . ?
S1 O6 1.4429(16) . ?
S1 O5 1.4563(17) . ?
S1 O4 1.4588(16) . ?
S1 C2 1.785(2) . ?
N1 C7 1.338(3) . ?
N1 C11 1.345(3) . ?
N2 C12 1.339(2) . ?
N2 C16 1.341(3) . ?
N3 C17 1.338(3) . ?
N3 C21 1.338(3) . ?
C1 C6 1.390(3) . ?
C1 C2 1.408(3) . ?
C2 C3 1.386(3) . ?
C3 C4 1.390(3) . ?
C3 H3A 0.9300 . ?
C4 C5 1.374(4) . ?
C4 H4A 0.9300 . ?
C5 C6 1.385(3) . ?
C5 H5A 0.9300 . ?
C6 H6A 0.9300 . ?
C7 C8 1.379(3) . ?
C7 H7A 0.9300 . ?
C8 C9 1.377(4) . ?
C8 H8A 0.9300 . ?
C9 C10 1.378(3) . ?
C9 H9A 0.9300 . ?
C10 C11 1.391(3) . ?
C10 H10A 0.9300 . ?
C11 C12 1.496(3) . ?
C12 C13 1.384(3) . ?
C13 C14 1.386(3) . ?
C13 H13A 0.9300 . ?
C14 C15 1.380(3) . ?
C14 H14A 0.9300 . ?
C15 C16 1.388(3) . ?
C15 H15A 0.9300 . ?
C16 C17 1.500(3) . ?
C17 C18 1.385(3) . ?
C18 C19 1.384(3) . ?
C18 H18A 0.9300 . ?
C19 C20 1.374(3) . ?
C19 H19A 0.9300 . ?
C20 C21 1.385(3) . ?
C20 H20A 0.9300 . ?
C21 H21A 0.9300 . ?
O2 H2A 0.8200 . ?
O3 Cd1 2.2620(15) 2_676 ?
O1W H1WB 0.8501 . ?
O1W H1WA 0.8500 . ?

loop_
_geom_hbond_atom_site_label_D
_geom_hbond_atom_site_label_H
_geom_hbond_atom_site_label_A
_geom_hbond_distance_DH
_geom_hbond_distance_HA
_geom_hbond_distance_DA
_geom_hbond_angle_DHA
_geom_hbond_site_symmetry_A
O2 H2A O4 0.82 1.91 2.711(2) 163.6 .
O1W H1WB O3 0.85 1.98 2.835(2) 179.8 .
O1W H1WA O4 0.85 2.29 2.913(2) 130.7 2_686
